data_1532756
loop_
_publ_author_name
'Bruno, J.C.'
'Cavalheiro, A.A.'
'Zaghete, M.A.'
'Varela, J.A.'
'Cilense, M.'

_publ_section_title
;
 Structural effects of Li and K additives on the columbite precursor and
 0.9PMN - 0.1PT powders
;
_journal_name_full 'Materials Chemistry and Physics'
_journal_page_first 120
_journal_page_last 125
_journal_volume 84
_journal_year 2004
_chemical_formula_sum 'Mg0.857 Nb1.714 O6 Ti0.429'
_chemical_name_systematic '(Mg0.857 Ti0.143) (Nb0.857 Ti0.143)2 O6'
_space_group_IT_number 60
_symmetry_space_group_name_Hall '-P 2n 2ab'
_symmetry_space_group_name_H-M 'P b c n'
_cell_angle_alpha 90
_cell_angle_beta 90
_cell_angle_gamma 90
_cell_formula_units_Z 4
_cell_length_a 14.136
_cell_length_b 5.681
_cell_length_c 5.042
_cell_volume 404.906
_citation_journal_id_ASTM MCHPDR
_cod_data_source_file Bruno_MCHPDR_2004_1893.cif
_cod_data_source_block Mg0.857Nb1.714O6Ti0.429
_cod_original_cell_volume 404.9059
_cod_database_code 1532756

loop_
_symmetry_equiv_pos_as_xyz
x,y,z
-x+1/2,-y+1/2,z+1/2
x+1/2,-y+1/2,-z
-x,y,-z+1/2
-x,-y,-z
x-1/2,y-1/2,-z-1/2
-x-1/2,y-1/2,z
x,-y,z-1/2

loop_
_atom_site_label
_atom_site_type_symbol
_atom_site_fract_x
_atom_site_fract_y
_atom_site_fract_z
_atom_site_occupancy
_atom_site_U_iso_or_equiv
O3 O-2 0.259 0.105 0.585 1 0.0
Ti1 Ti+4 0 0.17 0.25 0.143 0.0
O1 O-2 0.1 0.354 0.434 1 0.0
Ti2 Ti+4 0.164 0.322 0.74 0.143 0.0
O2 O-2 0.093 0.1 0.886 1 0.0
Nb1 Nb+5 0.164 0.322 0.74 0.857 0.0
Mg1 Mg+2 0 0.17 0.25 0.857 0.0
